data_4112842
loop_
_publ_author_name
'Lara Morello'
'Jason B. Love'
'Brian O. Patrick'
'Michael D. Fryzuk'

_publ_section_title
;
 Carbon-Nitrogen Bond Formation via the Reaction of Terminal Alkynes with
 a Dinuclear Side-on Dinitrogen Complex
;
_journal_name_full 'Journal of the American Chemical Society'
_journal_page_first 9480
_journal_page_last 9481
_journal_paper_doi 10.1021/ja049490b
_journal_volume 126
_journal_year 2004
_chemical_formula_sum 'C67 H103 N6 P4 Si8 Zr2'
_chemical_formula_weight 1523.59
_chemical_name_systematic
;
 ?
;
_space_group_IT_number 2
_symmetry_cell_setting triclinic
_symmetry_space_group_name_Hall '-P 1'
_symmetry_space_group_name_H-M 'P -1'
_atom_sites_solution_hydrogens geom
_atom_sites_solution_primary direct
_atom_sites_solution_secondary difmap
_audit_creation_method SHELXL-97
_cell_angle_alpha 100.987(7)
_cell_angle_beta 107.008(6)
_cell_angle_gamma 81.744(7)
_cell_formula_units_Z 2
_cell_length_a 13.5924(11)
_cell_length_b 24.6866(19)
_cell_length_c 12.5430(11)
_cell_measurement_reflns_used 25
_cell_measurement_temperature 294(2)
_cell_measurement_theta_max 16.2
_cell_measurement_theta_min 11.1
_cell_volume 3933.6(6)
_computing_structure_refinement 'SHELXL-97 (Sheldrick, 1997)'
_diffrn_ambient_temperature 294(2)
_diffrn_measured_fraction_theta_full 0.999
_diffrn_measured_fraction_theta_max 0.999
_diffrn_measurement_device_type 'Rigaku AFC6S'
_diffrn_measurement_method 'scintillation counter'
_diffrn_radiation_monochromator graphite
_diffrn_radiation_source 'fine-focus sealed tube'
_diffrn_radiation_type MoK\a
_diffrn_radiation_wavelength 0.71069
_diffrn_reflns_av_R_equivalents 0.03515
_diffrn_reflns_av_sigmaI/netI 0.090
_diffrn_reflns_limit_h_max 19
_diffrn_reflns_limit_h_min 0
_diffrn_reflns_limit_k_max 34
_diffrn_reflns_limit_k_min -34
_diffrn_reflns_limit_l_max 16
_diffrn_reflns_limit_l_min -17
_diffrn_reflns_number 23796
_diffrn_reflns_theta_full 29.98
_diffrn_reflns_theta_max 29.98
_diffrn_reflns_theta_min 1.72
_diffrn_standards_decay_% -2.57
_diffrn_standards_interval_count 200
_diffrn_standards_number 3
_exptl_absorpt_coefficient_mu 0.509
_exptl_absorpt_correction_T_max 1.000
_exptl_absorpt_correction_T_min 0.879
_exptl_absorpt_correction_type psi-scan
_exptl_absorpt_process_details
;
The scan width was (1.01+0.35tan\q)\% with an \w
scan speed of 16\% per minute 
(up to 10 scans to achieve I/\s(I) > 40).
Stationary background counts were recorded at each end of the
scan, and the scan time:background time ratio was 2:1.
;
_exptl_crystal_colour orange
_exptl_crystal_density_diffrn 1.286
_exptl_crystal_description prism
_exptl_crystal_F_000 1598
_exptl_crystal_size_max 0.45
_exptl_crystal_size_mid 0.37
_exptl_crystal_size_min 0.20
_refine_diff_density_max 0.418
_refine_diff_density_min -0.675
_refine_diff_density_rms 0.071
_refine_ls_extinction_method none
_refine_ls_goodness_of_fit_ref 0.972
_refine_ls_hydrogen_treatment mixed
_refine_ls_matrix_type full
_refine_ls_number_parameters 785
_refine_ls_number_reflns 22899
_refine_ls_number_restraints 0
_refine_ls_restrained_S_all 0.972
_refine_ls_R_factor_all 0.1174
_refine_ls_R_factor_gt 0.0351
_refine_ls_shift/su_max 0.010
_refine_ls_shift/su_mean 0.002
_refine_ls_structure_factor_coef Fsqd
_refine_ls_weighting_details 'calc w=1/[\s^2^(Fo^2^)+(0.0000P)^2^+0.0000P] where P=(Fo^2^+2Fc^2^)/3'
_refine_ls_weighting_scheme calc
_refine_ls_wR_factor_gt 0.0857
_refine_ls_wR_factor_ref 0.1017
_reflns_number_gt 13212
_reflns_number_total 22899
_reflns_threshold_expression >2sigma(I)
_cod_data_source_file ja049490bsi20040210_020115_1.cif
_cod_data_source_block mf305/Zr(PhCCH)
_cod_database_code 4112842

loop_
_symmetry_equiv_pos_as_xyz
'x, y, z'
'-x, -y, -z'

loop_
_atom_site_label
_atom_site_type_symbol
_atom_site_fract_x
_atom_site_fract_y
_atom_site_fract_z
_atom_site_U_iso_or_equiv
_atom_site_adp_type
_atom_site_occupancy
_atom_site_symmetry_multiplicity
_atom_site_calc_flag
_atom_site_refinement_flags
Zr1 Zr 0.266707(16) 0.274099(9) 0.383872(18) 0.02859(5) Uani 1 1 d .
Zr2 Zr 0.060797(16) 0.203099(9) 0.226904(18) 0.02828(5) Uani 1 1 d .
P1 P 0.17865(5) 0.35945(3) 0.51693(6) 0.03713(14) Uani 1 1 d .
P2 P 0.42578(5) 0.22052(3) 0.29637(6) 0.03660(14) Uani 1 1 d .
P3 P 0.11429(5) 0.10049(3) 0.11421(5) 0.03575(14) Uani 1 1 d .
P4 P -0.09794(5) 0.28114(3) 0.25827(6) 0.03911(15) Uani 1 1 d .
Si1 Si 0.36336(6) 0.28972(3) 0.66410(6) 0.04227(17) Uani 1 1 d .
Si2 Si 0.28337(6) 0.42017(3) 0.39952(7) 0.04302(17) Uani 1 1 d .
Si3 Si 0.46489(6) 0.34759(3) 0.37697(7) 0.04676(18) Uani 1 1 d .
Si4 Si 0.49448(5) 0.20962(3) 0.54598(6) 0.04044(16) Uani 1 1 d .
Si5 Si 0.00851(6) 0.16856(3) -0.07060(6) 0.04234(17) Uani 1 1 d .
Si6 Si -0.06226(5) 0.09151(3) 0.22287(6) 0.03863(16) Uani 1 1 d .
Si7 Si -0.09217(6) 0.19111(3) 0.39134(6) 0.04098(16) Uani 1 1 d .
Si8 Si -0.16458(6) 0.22916(3) 0.01052(6) 0.04507(18) Uani 1 1 d .
N1 N 0.38743(15) 0.25736(8) 0.53743(16) 0.0354(4) Uani 1 1 d .
N2 N 0.33779(16) 0.35269(8) 0.37992(18) 0.0376(5) Uani 1 1 d .
N3 N -0.03948(16) 0.19768(8) 0.04262(17) 0.0377(5) Uani 1 1 d .
N4 N -0.03894(15) 0.15922(8) 0.28205(16) 0.0336(4) Uani 1 1 d .
N5 N 0.20900(14) 0.19184(8) 0.34653(16) 0.0304(4) Uani 1 1 d .
N6 N 0.14476(14) 0.23509(8) 0.39623(15) 0.0302(4) Uani 1 1 d .
C1 C 0.2893(2) 0.35945(11) 0.6427(2) 0.0440(6) Uani 1 1 d .
H1A H 0.2646 0.3743 0.7086 0.053 Uiso 1 1 calc R
H1B H 0.3367 0.3844 0.6386 0.053 Uiso 1 1 calc R
C2 C 0.1737(2) 0.42337(10) 0.4639(2) 0.0446(6) Uani 1 1 d .
H2A H 0.1784 0.4544 0.5251 0.054 Uiso 1 1 calc R
H2B H 0.1084 0.4290 0.4076 0.054 Uiso 1 1 calc R
C3 C 0.5083(2) 0.27540(11) 0.3116(3) 0.0487(7) Uani 1 1 d .
H3A H 0.5143 0.2776 0.2374 0.058 Uiso 1 1 calc R
H3B H 0.5767 0.2646 0.3572 0.058 Uiso 1 1 calc R
C4 C 0.4933(2) 0.17514(11) 0.3976(2) 0.0439(6) Uani 1 1 d .
H4A H 0.5638 0.1656 0.3927 0.053 Uiso 1 1 calc R
H4B H 0.4597 0.1412 0.3798 0.053 Uiso 1 1 calc R
C5 C 0.4818(3) 0.30688(16) 0.7827(3) 0.0729(10) Uani 1 1 d .
H5A H 0.5233 0.2733 0.8009 0.109 Uiso 1 1 calc R
H5B H 0.4614 0.3265 0.8479 0.109 Uiso 1 1 calc R
H5C H 0.5211 0.3297 0.7599 0.109 Uiso 1 1 calc R
C6 C 0.2933(3) 0.24723(13) 0.7195(3) 0.0623(9) Uani 1 1 d .
H6A H 0.2314 0.2370 0.6626 0.093 Uiso 1 1 calc R
H6B H 0.2754 0.2683 0.7850 0.093 Uiso 1 1 calc R
H6C H 0.3367 0.2144 0.7397 0.093 Uiso 1 1 calc R
C7 C 0.3698(3) 0.47141(12) 0.5003(3) 0.0665(9) Uani 1 1 d .
H7A H 0.3988 0.4581 0.5712 0.100 Uiso 1 1 calc R
H7B H 0.3304 0.5065 0.5118 0.100 Uiso 1 1 calc R
H7C H 0.4245 0.4758 0.4695 0.100 Uiso 1 1 calc R
C8 C 0.2277(3) 0.45255(13) 0.2687(3) 0.0658(9) Uani 1 1 d .
H8A H 0.2808 0.4527 0.2325 0.099 Uiso 1 1 calc R
H8B H 0.2001 0.4900 0.2883 0.099 Uiso 1 1 calc R
H8C H 0.1735 0.4317 0.2181 0.099 Uiso 1 1 calc R
C9 C 0.5588(2) 0.36569(14) 0.5185(3) 0.0711(10) Uani 1 1 d .
H9A H 0.5542 0.4052 0.5406 0.107 Uiso 1 1 calc R
H9B H 0.6276 0.3525 0.5140 0.107 Uiso 1 1 calc R
H9C H 0.5425 0.3487 0.5732 0.107 Uiso 1 1 calc R
C10 C 0.4912(3) 0.39348(13) 0.2866(3) 0.0717(10) Uani 1 1 d .
H10A H 0.4501 0.3844 0.2102 0.108 Uiso 1 1 calc R
H10B H 0.5631 0.3879 0.2887 0.108 Uiso 1 1 calc R
H10C H 0.4739 0.4315 0.3147 0.108 Uiso 1 1 calc R
C11 C 0.6258(2) 0.23624(14) 0.6061(3) 0.0587(8) Uani 1 1 d .
H11A H 0.6357 0.2597 0.5579 0.088 Uiso 1 1 calc R
H11B H 0.6782 0.2055 0.6111 0.088 Uiso 1 1 calc R
H11C H 0.6306 0.2571 0.6801 0.088 Uiso 1 1 calc R
C12 C 0.5003(2) 0.15407(12) 0.6314(3) 0.0558(8) Uani 1 1 d .
H12A H 0.5110 0.1701 0.7094 0.084 Uiso 1 1 calc R
H12B H 0.5563 0.1266 0.6233 0.084 Uiso 1 1 calc R
H12C H 0.4365 0.1371 0.6052 0.084 Uiso 1 1 calc R
C13 C 0.0660(2) 0.36750(11) 0.5715(2) 0.0405(6) Uani 1 1 d .
C14 C 0.0581(2) 0.33326(14) 0.6433(3) 0.0585(8) Uani 1 1 d .
H14 H 0.1112 0.3058 0.6642 0.070 Uiso 1 1 calc R
C15 C -0.0277(3) 0.33898(16) 0.6850(3) 0.0709(10) Uani 1 1 d .
H15 H -0.0306 0.3162 0.7349 0.085 Uiso 1 1 calc R
C16 C -0.1081(3) 0.37828(16) 0.6525(3) 0.0717(10) Uani 1 1 d .
H16 H -0.1660 0.3819 0.6793 0.086 Uiso 1 1 calc R
C17 C -0.1021(3) 0.41163(15) 0.5810(3) 0.0720(10) Uani 1 1 d .
H17 H -0.1564 0.4383 0.5589 0.086 Uiso 1 1 calc R
C18 C -0.0163(2) 0.40674(13) 0.5404(3) 0.0570(8) Uani 1 1 d .
H18 H -0.0138 0.4302 0.4915 0.068 Uiso 1 1 calc R
C19 C 0.4278(2) 0.18081(11) 0.1580(2) 0.0414(6) Uani 1 1 d .
C20 C 0.3496(2) 0.19134(12) 0.0634(2) 0.0504(7) Uani 1 1 d .
H20 H 0.2943 0.2172 0.0711 0.060 Uiso 1 1 calc R
C21 C 0.3526(3) 0.16361(14) -0.0438(3) 0.0604(8) Uani 1 1 d .
H21 H 0.2993 0.1709 -0.1068 0.072 Uiso 1 1 calc R
C22 C 0.4337(3) 0.12589(16) -0.0557(3) 0.0701(10) Uani 1 1 d .
H22 H 0.4365 0.1080 -0.1272 0.084 Uiso 1 1 calc R
C23 C 0.5118(3) 0.11405(16) 0.0380(3) 0.0742(11) Uani 1 1 d .
H23 H 0.5662 0.0876 0.0297 0.089 Uiso 1 1 calc R
C24 C 0.5090(2) 0.14153(13) 0.1438(3) 0.0570(8) Uani 1 1 d .
H24 H 0.5622 0.1337 0.2065 0.068 Uiso 1 1 calc R
C25 C 0.1113(2) 0.11044(12) -0.0262(2) 0.0498(7) Uani 1 1 d .
H25A H 0.0957 0.0765 -0.0789 0.060 Uiso 1 1 calc R
H25B H 0.1782 0.1198 -0.0263 0.060 Uiso 1 1 calc R
C26 C -0.00231(19) 0.06913(10) 0.1021(2) 0.0401(6) Uani 1 1 d .
H26A H 0.0137 0.0292 0.0939 0.048 Uiso 1 1 calc R
H26B H -0.0533 0.0774 0.0335 0.048 Uiso 1 1 calc R
C27 C -0.1183(2) 0.26817(11) 0.3863(2) 0.0479(7) Uani 1 1 d .
H27A H -0.1888 0.2806 0.3882 0.058 Uiso 1 1 calc R
H27B H -0.0721 0.2883 0.4513 0.058 Uiso 1 1 calc R
C28 C -0.20447(19) 0.25336(12) 0.1443(2) 0.0468(6) Uani 1 1 d .
H28A H -0.2620 0.2818 0.1315 0.056 Uiso 1 1 calc R
H28B H -0.2273 0.2226 0.1657 0.056 Uiso 1 1 calc R
C29 C -0.0852(3) 0.13461(15) -0.1990(2) 0.0674(9) Uani 1 1 d .
H29A H -0.1198 0.1088 -0.1777 0.101 Uiso 1 1 calc R
H29B H -0.0486 0.1152 -0.2520 0.101 Uiso 1 1 calc R
H29C H -0.1352 0.1623 -0.2332 0.101 Uiso 1 1 calc R
C30 C 0.0682(3) 0.21714(13) -0.1247(2) 0.0593(8) Uani 1 1 d .
H30A H 0.0189 0.2481 -0.1446 0.089 Uiso 1 1 calc R
H30B H 0.0887 0.1982 -0.1902 0.089 Uiso 1 1 calc R
H30C H 0.1276 0.2302 -0.0673 0.089 Uiso 1 1 calc R
C31 C -0.2005(2) 0.07831(13) 0.1523(3) 0.0579(8) Uani 1 1 d .
H31A H -0.2344 0.0759 0.2083 0.087 Uiso 1 1 calc R
H31B H -0.2032 0.0441 0.1005 0.087 Uiso 1 1 calc R
H31C H -0.2347 0.1081 0.1119 0.087 Uiso 1 1 calc R
C32 C -0.0097(3) 0.04390(12) 0.3294(3) 0.0602(8) Uani 1 1 d .
H32A H 0.0617 0.0491 0.3658 0.090 Uiso 1 1 calc R
H32B H -0.0158 0.0062 0.2925 0.090 Uiso 1 1 calc R
H32C H -0.0480 0.0519 0.3847 0.090 Uiso 1 1 calc R
C33 C -0.2208(2) 0.16704(15) 0.3786(3) 0.0689(10) Uani 1 1 d .
H33A H -0.2675 0.1727 0.3068 0.103 Uiso 1 1 calc R
H33B H -0.2485 0.1878 0.4379 0.103 Uiso 1 1 calc R
H33C H -0.2121 0.1283 0.3844 0.103 Uiso 1 1 calc R
C34 C -0.0146(3) 0.18304(14) 0.5374(2) 0.0603(8) Uani 1 1 d .
H34A H 0.0048 0.1444 0.5418 0.091 Uiso 1 1 calc R
H34B H -0.0549 0.1984 0.5892 0.091 Uiso 1 1 calc R
H34C H 0.0465 0.2021 0.5565 0.091 Uiso 1 1 calc R
C35 C -0.2685(2) 0.18371(14) -0.0769(3) 0.0664(9) Uani 1 1 d .
H35A H -0.2737 0.1819 -0.1555 0.100 Uiso 1 1 calc R
H35B H -0.3334 0.1989 -0.0627 0.100 Uiso 1 1 calc R
H35C H -0.2515 0.1471 -0.0572 0.100 Uiso 1 1 calc R
C36 C -0.1792(3) 0.29087(15) -0.0621(3) 0.0740(10) Uani 1 1 d .
H36A H -0.1326 0.3172 -0.0156 0.111 Uiso 1 1 calc R
H36B H -0.2490 0.3077 -0.0746 0.111 Uiso 1 1 calc R
H36C H -0.1634 0.2792 -0.1333 0.111 Uiso 1 1 calc R
C37 C 0.2209(2) 0.04740(10) 0.1523(2) 0.0404(6) Uani 1 1 d .
C38 C 0.2132(2) 0.00390(12) 0.2023(3) 0.0531(7) Uani 1 1 d .
H38 H 0.1509 0.0004 0.2160 0.064 Uiso 1 1 calc R
C39 C 0.2969(3) -0.03508(12) 0.2330(3) 0.0612(8) Uani 1 1 d .
H39 H 0.2898 -0.0646 0.2658 0.073 Uiso 1 1 calc R
C40 C 0.3888(3) -0.03020(13) 0.2154(3) 0.0634(9) Uani 1 1 d .
H40 H 0.4449 -0.0560 0.2366 0.076 Uiso 1 1 calc R
C41 C 0.3985(2) 0.01321(14) 0.1658(3) 0.0699(10) Uani 1 1 d .
H41 H 0.4613 0.0168 0.1534 0.084 Uiso 1 1 calc R
C42 C 0.3147(2) 0.05151(12) 0.1343(3) 0.0564(8) Uani 1 1 d .
H42 H 0.3218 0.0806 0.1004 0.068 Uiso 1 1 calc R
C43 C -0.1225(2) 0.35548(11) 0.2567(2) 0.0454(6) Uani 1 1 d .
C44 C -0.0543(2) 0.38445(12) 0.2328(3) 0.0573(8) Uani 1 1 d .
H44 H 0.0060 0.3658 0.2181 0.069 Uiso 1 1 calc R
C45 C -0.0741(3) 0.44122(14) 0.2303(3) 0.0753(10) Uani 1 1 d .
H45 H -0.0282 0.4602 0.2124 0.090 Uiso 1 1 calc R
C46 C -0.1627(3) 0.46901(14) 0.2546(3) 0.0772(11) Uani 1 1 d .
H46 H -0.1757 0.5071 0.2550 0.093 Uiso 1 1 calc R
C47 C -0.2306(3) 0.44078(15) 0.2779(3) 0.0794(11) Uani 1 1 d .
H47 H -0.2904 0.4597 0.2934 0.095 Uiso 1 1 calc R
C48 C -0.2119(3) 0.38445(13) 0.2788(3) 0.0658(9) Uani 1 1 d .
H48 H -0.2595 0.3656 0.2942 0.079 Uiso 1 1 calc R
C49 C 0.24613(18) 0.14373(10) 0.3972(2) 0.0367(5) Uani 1 1 d .
H49 H 0.2876 0.1171 0.3628 0.044 Uiso 1 1 calc R
C50 C 0.2282(2) 0.13278(11) 0.4879(2) 0.0464(6) Uani 1 1 d .
H50 H 0.1874 0.1598 0.5225 0.056 Uiso 1 1 calc R
C51 C 0.2649(2) 0.08292(12) 0.5411(3) 0.0516(7) Uani 1 1 d .
C52 C 0.3304(3) 0.03985(13) 0.5036(3) 0.0666(9) Uani 1 1 d .
H52 H 0.3531 0.0418 0.4415 0.080 Uiso 1 1 calc R
C53 C 0.3623(3) -0.00629(15) 0.5583(4) 0.0883(13) Uani 1 1 d .
H53 H 0.4063 -0.0349 0.5325 0.106 Uiso 1 1 calc R
C54 C 0.3296(4) -0.00981(17) 0.6495(4) 0.0941(15) Uani 1 1 d .
H54 H 0.3496 -0.0412 0.6845 0.113 Uiso 1 1 calc R
C55 C 0.2676(4) 0.0327(2) 0.6892(4) 0.0982(15) Uani 1 1 d .
H55 H 0.2474 0.0310 0.7530 0.118 Uiso 1 1 calc R
C56 C 0.2346(3) 0.07856(16) 0.6352(3) 0.0752(10) Uani 1 1 d .
H56 H 0.1912 0.1070 0.6625 0.090 Uiso 1 1 calc R
C57 C 0.15452(19) 0.27145(10) 0.1881(2) 0.0374(5) Uani 1 1 d .
C58 C 0.1616(2) 0.30357(11) 0.1297(2) 0.0449(6) Uani 1 1 d .
C59 C 0.1707(3) 0.34036(13) 0.0573(3) 0.0654(9) Uani 1 1 d .
C60 C 0.0855(4) 0.37424(15) 0.0084(3) 0.0951(15) Uani 1 1 d .
H60 H 0.0213 0.3718 0.0186 0.114 Uiso 1 1 calc R
C61 C 0.0963(6) 0.4117(2) -0.0557(4) 0.145(3) Uani 1 1 d .
H61 H 0.0392 0.4344 -0.0891 0.173 Uiso 1 1 calc R
C62 C 0.1909(8) 0.4153(3) -0.0700(5) 0.170(4) Uani 1 1 d .
H62 H 0.1974 0.4411 -0.1122 0.204 Uiso 1 1 calc R
C63 C 0.2761(6) 0.3821(2) -0.0237(5) 0.145(3) Uani 1 1 d .
H63 H 0.3397 0.3848 -0.0350 0.174 Uiso 1 1 calc R
C64 C 0.2662(4) 0.34355(16) 0.0414(4) 0.0973(15) Uani 1 1 d .
H64 H 0.3233 0.3205 0.0734 0.117 Uiso 1 1 calc R
C65 C 0.5415(11) 0.4802(6) 0.9854(14) 0.350(8) Uiso 1 1 d .
H65A H 0.6043 0.4927 1.0396 0.420 Uiso 1 1 calc R
H65B H 0.5317 0.4458 1.0060 0.420 Uiso 1 1 calc R
C66 C 0.5656(12) 0.4656(6) 0.8932(12) 0.348(8) Uiso 1 1 d .
H66A H 0.5492 0.4980 0.8558 0.418 Uiso 1 1 calc R
H66B H 0.5183 0.4388 0.8476 0.418 Uiso 1 1 calc R
C67 C 0.6680(10) 0.4422(5) 0.8845(10) 0.322(6) Uiso 1 1 d .
H67A H 0.6683 0.4349 0.8067 0.483 Uiso 1 1 calc R
H67B H 0.6858 0.4082 0.9153 0.483 Uiso 1 1 calc R
H67C H 0.7176 0.4680 0.9259 0.483 Uiso 1 1 calc R

loop_
_atom_site_aniso_label
_atom_site_aniso_U_11
_atom_site_aniso_U_22
_atom_site_aniso_U_33
_atom_site_aniso_U_23
_atom_site_aniso_U_13
_atom_site_aniso_U_12
Zr1 0.02745(11) 0.02720(11) 0.03099(11) 0.00338(9) 0.00824(9) -0.00313(8)
Zr2 0.02636(11) 0.02817(11) 0.02944(11) 0.00346(9) 0.00700(9) -0.00251(8)
P1 0.0387(3) 0.0314(3) 0.0406(4) 0.0012(3) 0.0132(3) -0.0022(3)
P2 0.0315(3) 0.0372(3) 0.0415(4) 0.0027(3) 0.0131(3) -0.0024(3)
P3 0.0367(3) 0.0319(3) 0.0379(3) 0.0018(3) 0.0120(3) -0.0017(3)
P4 0.0341(3) 0.0377(3) 0.0407(4) 0.0016(3) 0.0086(3) 0.0032(3)
Si1 0.0417(4) 0.0471(4) 0.0334(4) 0.0042(3) 0.0069(3) 0.0010(3)
Si2 0.0478(4) 0.0315(4) 0.0517(4) 0.0036(3) 0.0162(4) -0.0083(3)
Si3 0.0398(4) 0.0410(4) 0.0619(5) 0.0029(4) 0.0170(4) -0.0121(3)
Si4 0.0315(3) 0.0453(4) 0.0406(4) 0.0079(3) 0.0054(3) 0.0011(3)
Si5 0.0480(4) 0.0459(4) 0.0308(4) 0.0047(3) 0.0077(3) -0.0048(3)
Si6 0.0350(4) 0.0358(4) 0.0470(4) 0.0038(3) 0.0133(3) -0.0087(3)
Si7 0.0369(4) 0.0461(4) 0.0436(4) 0.0040(3) 0.0183(3) -0.0044(3)
Si8 0.0387(4) 0.0477(4) 0.0396(4) 0.0067(3) -0.0009(3) 0.0008(3)
N1 0.0320(10) 0.0379(11) 0.0337(11) 0.0049(9) 0.0061(8) -0.0017(8)
N2 0.0401(11) 0.0302(10) 0.0451(12) 0.0052(9) 0.0146(10) -0.0067(9)
N3 0.0390(11) 0.0379(11) 0.0327(11) 0.0045(9) 0.0053(9) -0.0026(9)
N4 0.0312(10) 0.0344(10) 0.0367(11) 0.0035(8) 0.0118(8) -0.0052(8)
N5 0.0294(9) 0.0291(9) 0.0314(10) 0.0051(8) 0.0071(8) -0.0002(8)
N6 0.0307(10) 0.0301(10) 0.0297(10) 0.0049(8) 0.0083(8) -0.0014(8)
C1 0.0446(15) 0.0412(14) 0.0418(14) -0.0003(11) 0.0100(12) -0.0022(11)
C2 0.0504(16) 0.0311(13) 0.0523(16) 0.0042(11) 0.0163(13) -0.0019(11)
C3 0.0431(15) 0.0454(15) 0.0637(18) 0.0034(13) 0.0252(14) -0.0081(12)
C4 0.0372(14) 0.0439(15) 0.0483(15) 0.0069(12) 0.0111(12) 0.0021(11)
C5 0.062(2) 0.091(3) 0.0444(18) -0.0072(17) -0.0022(15) 0.0048(18)
C6 0.074(2) 0.061(2) 0.062(2) 0.0207(16) 0.0349(17) 0.0102(16)
C7 0.064(2) 0.0444(17) 0.089(3) -0.0098(16) 0.0240(19) -0.0208(15)
C8 0.090(3) 0.0474(17) 0.067(2) 0.0189(16) 0.0321(19) 0.0068(17)
C9 0.0530(19) 0.060(2) 0.084(3) -0.0070(18) 0.0007(18) -0.0151(16)
C10 0.073(2) 0.055(2) 0.108(3) 0.0144(19) 0.052(2) -0.0138(17)
C11 0.0328(14) 0.076(2) 0.0602(19) 0.0090(16) 0.0043(13) -0.0035(14)
C12 0.0495(17) 0.0552(18) 0.0597(19) 0.0215(15) 0.0068(14) 0.0044(14)
C13 0.0415(14) 0.0386(13) 0.0402(14) -0.0015(11) 0.0151(11) -0.0016(11)
C14 0.0508(17) 0.066(2) 0.065(2) 0.0220(16) 0.0215(15) 0.0029(15)
C15 0.068(2) 0.090(3) 0.067(2) 0.025(2) 0.0295(18) -0.006(2)
C16 0.062(2) 0.091(3) 0.069(2) 0.004(2) 0.0376(18) 0.0018(19)
C17 0.062(2) 0.075(2) 0.083(3) 0.017(2) 0.038(2) 0.0222(18)
C18 0.0561(18) 0.0532(18) 0.065(2) 0.0108(15) 0.0280(16) 0.0103(14)
C19 0.0389(13) 0.0443(14) 0.0441(15) 0.0001(11) 0.0188(12) -0.0069(11)
C20 0.0548(17) 0.0514(17) 0.0462(16) 0.0080(13) 0.0190(14) 0.0028(13)
C21 0.062(2) 0.080(2) 0.0394(16) 0.0071(15) 0.0169(14) -0.0041(17)
C22 0.062(2) 0.095(3) 0.0534(19) -0.0112(18) 0.0319(17) -0.0069(19)
C23 0.0489(18) 0.095(3) 0.067(2) -0.020(2) 0.0250(17) 0.0053(18)
C24 0.0388(15) 0.071(2) 0.0521(17) -0.0077(15) 0.0117(13) -0.0003(14)
C25 0.0563(17) 0.0510(16) 0.0456(16) 0.0062(13) 0.0234(14) 0.0014(13)
C26 0.0394(13) 0.0357(13) 0.0415(14) 0.0003(11) 0.0083(11) -0.0058(10)
C27 0.0473(16) 0.0485(16) 0.0461(16) 0.0008(12) 0.0176(13) 0.0030(12)
C28 0.0326(13) 0.0513(16) 0.0485(16) 0.0046(13) 0.0042(12) 0.0031(12)
C29 0.073(2) 0.080(2) 0.0421(17) -0.0070(16) 0.0084(16) -0.0203(18)
C30 0.072(2) 0.061(2) 0.0478(17) 0.0131(15) 0.0169(16) -0.0093(16)
C31 0.0434(16) 0.0584(19) 0.072(2) -0.0003(16) 0.0157(15) -0.0182(14)
C32 0.074(2) 0.0481(17) 0.063(2) 0.0149(15) 0.0221(17) -0.0048(15)
C33 0.0526(19) 0.080(2) 0.085(2) -0.0038(19) 0.0413(18) -0.0163(17)
C34 0.067(2) 0.073(2) 0.0454(17) 0.0142(15) 0.0229(15) 0.0029(17)
C35 0.0481(17) 0.077(2) 0.0563(19) -0.0072(17) -0.0035(15) -0.0099(16)
C36 0.074(2) 0.072(2) 0.073(2) 0.0326(19) 0.0091(19) 0.0100(19)
C37 0.0412(14) 0.0314(12) 0.0458(15) 0.0001(11) 0.0118(12) -0.0026(10)
C38 0.0492(17) 0.0462(16) 0.069(2) 0.0147(14) 0.0230(15) 0.0014(13)
C39 0.064(2) 0.0424(16) 0.081(2) 0.0184(16) 0.0238(18) 0.0049(14)
C40 0.0548(19) 0.0548(19) 0.076(2) 0.0098(16) 0.0204(17) 0.0160(15)
C41 0.0458(18) 0.068(2) 0.103(3) 0.028(2) 0.0286(18) 0.0099(16)
C42 0.0477(17) 0.0494(17) 0.078(2) 0.0186(16) 0.0221(16) -0.0007(13)
C43 0.0482(15) 0.0396(14) 0.0425(15) 0.0048(11) 0.0092(12) 0.0066(12)
C44 0.0577(18) 0.0488(17) 0.062(2) 0.0117(15) 0.0162(15) 0.0078(14)
C45 0.088(3) 0.0505(19) 0.091(3) 0.0221(19) 0.026(2) 0.0016(18)
C46 0.109(3) 0.0469(19) 0.070(2) 0.0171(17) 0.023(2) 0.019(2)
C47 0.086(3) 0.057(2) 0.094(3) 0.015(2) 0.039(2) 0.031(2)
C48 0.063(2) 0.0539(19) 0.081(2) 0.0100(17) 0.0307(18) 0.0148(16)
C49 0.0334(12) 0.0324(12) 0.0409(14) 0.0060(10) 0.0044(10) -0.0037(10)
C50 0.0496(16) 0.0387(14) 0.0510(16) 0.0115(12) 0.0129(13) 0.0003(12)
C51 0.0530(17) 0.0449(16) 0.0541(17) 0.0202(13) 0.0000(14) -0.0097(13)
C52 0.079(2) 0.0502(18) 0.067(2) 0.0205(16) 0.0085(18) -0.0046(17)
C53 0.100(3) 0.051(2) 0.106(3) 0.028(2) 0.012(3) 0.008(2)
C54 0.097(3) 0.068(3) 0.115(4) 0.059(3) -0.009(3) -0.020(2)
C55 0.100(3) 0.106(4) 0.103(3) 0.070(3) 0.009(3) -0.022(3)
C56 0.074(2) 0.079(3) 0.081(3) 0.043(2) 0.017(2) -0.0051(19)
C57 0.0398(13) 0.0395(13) 0.0329(12) 0.0059(10) 0.0103(11) -0.0027(11)
C58 0.0567(17) 0.0422(14) 0.0368(14) 0.0045(11) 0.0134(12) -0.0091(12)
C59 0.115(3) 0.0464(17) 0.0451(17) 0.0070(14) 0.0297(19) -0.0230(18)
C60 0.154(4) 0.063(2) 0.059(2) 0.0256(19) -0.002(2) -0.024(3)
C61 0.271(9) 0.085(4) 0.063(3) 0.039(3) -0.005(4) -0.041(5)
C62 0.372(14) 0.095(4) 0.083(4) 0.017(3) 0.095(6) -0.076(6)
C63 0.289(9) 0.084(4) 0.123(5) -0.015(3) 0.141(6) -0.077(5)
C64 0.171(5) 0.061(2) 0.096(3) -0.005(2) 0.089(3) -0.038(3)

loop_
_atom_type_symbol
_atom_type_description
_atom_type_scat_dispersion_real
_atom_type_scat_dispersion_imag
_atom_type_scat_source
C C 0.0033 0.0016 'International Tables Vol C Tables 4.2.6.8 and 6.1.1.4'
H H 0.0000 0.0000 'International Tables Vol C Tables 4.2.6.8 and 6.1.1.4'
N N 0.0061 0.0033 'International Tables Vol C Tables 4.2.6.8 and 6.1.1.4'
P P 0.1023 0.0942 'International Tables Vol C Tables 4.2.6.8 and 6.1.1.4'
Si Si 0.0817 0.0704 'International Tables Vol C Tables 4.2.6.8 and 6.1.1.4'
Zr Zr -2.9673 0.5597 'International Tables Vol C Tables 4.2.6.8 and 6.1.1.4'

loop_
_geom_angle_atom_site_label_1
_geom_angle_atom_site_label_2
_geom_angle_atom_site_label_3
_geom_angle
_geom_angle_site_symmetry_1
_geom_angle_site_symmetry_3
N6 Zr1 N1 101.64(7) . .
N6 Zr1 N5 39.27(7) . .
N1 Zr1 N5 94.83(7) . .
N6 Zr1 N2 150.98(7) . .
N1 Zr1 N2 91.68(8) . .
N5 Zr1 N2 165.30(7) . .
N6 Zr1 C57 80.36(8) . .
N1 Zr1 C57 165.05(8) . .
N5 Zr1 C57 77.25(8) . .
N2 Zr1 C57 93.35(8) . .
N6 Zr1 P2 124.33(5) . .
N1 Zr1 P2 78.14(5) . .
N5 Zr1 P2 85.06(5) . .
N2 Zr1 P2 83.41(5) . .
C57 Zr1 P2 88.46(6) . .
N6 Zr1 P1 80.26(5) . .
N1 Zr1 P1 88.33(5) . .
N5 Zr1 P1 118.85(5) . .
N2 Zr1 P1 74.43(5) . .
C57 Zr1 P1 106.58(6) . .
P2 Zr1 P1 153.68(2) . .
N6 Zr1 Zr2 37.09(5) . .
N1 Zr1 Zr2 130.74(5) . .
N5 Zr1 Zr2 37.75(5) . .
N2 Zr1 Zr2 137.58(5) . .
C57 Zr1 Zr2 45.81(6) . .
P2 Zr1 Zr2 102.866(17) . .
P1 Zr1 Zr2 103.064(17) . .
N5 Zr2 N6 39.25(7) . .
N5 Zr2 N4 103.81(7) . .
N6 Zr2 N4 93.90(7) . .
N5 Zr2 N3 149.94(7) . .
N6 Zr2 N3 162.25(7) . .
N4 Zr2 N3 95.35(7) . .
N5 Zr2 C57 78.78(8) . .
N6 Zr2 C57 79.79(8) . .
N4 Zr2 C57 166.64(8) . .
N3 Zr2 C57 87.91(8) . .
N5 Zr2 P4 125.96(5) . .
N6 Zr2 P4 86.74(5) . .
N4 Zr2 P4 75.56(5) . .
N3 Zr2 P4 80.95(5) . .
C57 Zr2 P4 92.23(6) . .
N5 Zr2 P3 85.66(5) . .
N6 Zr2 P3 123.03(5) . .
N4 Zr2 P3 85.29(5) . .
N3 Zr2 P3 72.91(5) . .
C57 Zr2 P3 108.03(6) . .
P4 Zr2 P3 145.88(2) . .
N5 Zr2 Zr1 38.81(5) . .
N6 Zr2 Zr1 35.80(5) . .
N4 Zr2 Zr1 129.38(5) . .
N3 Zr2 Zr1 134.34(5) . .
C57 Zr2 Zr1 46.48(6) . .
P4 Zr2 Zr1 99.771(18) . .
P3 Zr2 Zr1 114.142(17) . .
C2 P1 C13 104.95(12) . .
C2 P1 C1 106.84(13) . .
C13 P1 C1 104.43(12) . .
C2 P1 Zr1 108.12(9) . .
C13 P1 Zr1 134.24(9) . .
C1 P1 Zr1 95.31(8) . .
C4 P2 C3 107.65(14) . .
C4 P2 C19 105.63(12) . .
C3 P2 C19 102.60(12) . .
C4 P2 Zr1 103.03(9) . .
C3 P2 Zr1 103.75(9) . .
C19 P2 Zr1 132.49(9) . .
C25 P3 C26 107.34(13) . .
C25 P3 C37 105.31(12) . .
C26 P3 C37 105.71(12) . .
C25 P3 Zr2 106.83(9) . .
C26 P3 Zr2 97.01(8) . .
C37 P3 Zr2 132.47(8) . .
C27 P4 C28 105.87(14) . .
C27 P4 C43 107.63(13) . .
C28 P4 C43 103.03(13) . .
C27 P4 Zr2 103.02(9) . .
C28 P4 Zr2 100.30(9) . .
C43 P4 Zr2 134.17(10) . .
N1 Si1 C6 112.63(13) . .
N1 Si1 C5 114.98(13) . .
C6 Si1 C5 105.22(17) . .
N1 Si1 C1 108.56(11) . .
C6 Si1 C1 111.20(14) . .
C5 Si1 C1 103.94(14) . .
N2 Si2 C8 115.77(13) . .
N2 Si2 C7 116.05(13) . .
C8 Si2 C7 104.98(16) . .
N2 Si2 C2 109.64(11) . .
C8 Si2 C2 105.64(14) . .
C7 Si2 C2 103.60(14) . .
N2 Si3 C9 114.34(14) . .
N2 Si3 C10 114.58(14) . .
C9 Si3 C10 104.25(17) . .
N2 Si3 C3 111.62(11) . .
C9 Si3 C3 108.23(14) . .
C10 Si3 C3 102.92(14) . .
N1 Si4 C12 114.77(12) . .
N1 Si4 C11 117.82(13) . .
C12 Si4 C11 103.26(14) . .
N1 Si4 C4 107.78(11) . .
C12 Si4 C4 108.07(13) . .
C11 Si4 C4 104.34(13) . .
N3 Si5 C30 114.99(13) . .
N3 Si5 C29 116.52(13) . .
C30 Si5 C29 104.48(15) . .
N3 Si5 C25 108.43(11) . .
C30 Si5 C25 107.48(14) . .
C29 Si5 C25 104.10(15) . .
N4 Si6 C32 111.24(13) . .
N4 Si6 C31 116.49(12) . .
C32 Si6 C31 107.56(15) . .
N4 Si6 C26 109.68(10) . .
C32 Si6 C26 109.79(13) . .
C31 Si6 C26 101.58(13) . .
N4 Si7 C34 117.09(12) . .
N4 Si7 C33 113.19(13) . .
C34 Si7 C33 104.45(16) . .
N4 Si7 C27 108.97(11) . .
C34 Si7 C27 106.94(14) . .
C33 Si7 C27 105.40(15) . .
N3 Si8 C28 109.27(11) . .
N3 Si8 C36 112.99(14) . .
C28 Si8 C36 107.79(15) . .
N3 Si8 C35 116.50(13) . .
C28 Si8 C35 102.67(14) . .
C36 Si8 C35 106.84(16) . .
Si4 N1 Si1 116.76(11) . .
Si4 N1 Zr1 127.05(11) . .
Si1 N1 Zr1 115.69(10) . .
Si3 N2 Si2 113.45(11) . .
Si3 N2 Zr1 119.21(10) . .
Si2 N2 Zr1 126.69(11) . .
Si5 N3 Si8 116.27(12) . .
Si5 N3 Zr2 122.56(11) . .
Si8 N3 Zr2 120.87(11) . .
Si6 N4 Si7 118.78(11) . .
Si6 N4 Zr2 120.99(10) . .
Si7 N4 Zr2 120.17(10) . .
C49 N5 N6 119.43(18) . .
C49 N5 Zr2 124.37(15) . .
N6 N5 Zr2 70.56(10) . .
C49 N5 Zr1 131.49(15) . .
N6 N5 Zr1 66.24(10) . .
Zr2 N5 Zr1 103.44(8) . .
N5 N6 Zr1 74.49(11) . .
N5 N6 Zr2 70.18(10) . .
Zr1 N6 Zr2 107.11(8) . .
P1 C1 Si1 115.67(14) . .
P1 C1 H1A 108.4 . .
Si1 C1 H1A 108.4 . .
P1 C1 H1B 108.4 . .
Si1 C1 H1B 108.4 . .
H1A C1 H1B 107.4 . .
P1 C2 Si2 109.89(13) . .
P1 C2 H2A 109.7 . .
Si2 C2 H2A 109.7 . .
P1 C2 H2B 109.7 . .
Si2 C2 H2B 109.7 . .
H2A C2 H2B 108.2 . .
P2 C3 Si3 116.83(14) . .
P2 C3 H3A 108.1 . .
Si3 C3 H3A 108.1 . .
P2 C3 H3B 108.1 . .
Si3 C3 H3B 108.1 . .
H3A C3 H3B 107.3 . .
P2 C4 Si4 110.90(13) . .
P2 C4 H4A 109.5 . .
Si4 C4 H4A 109.5 . .
P2 C4 H4B 109.5 . .
Si4 C4 H4B 109.5 . .
H4A C4 H4B 108.0 . .
Si1 C5 H5A 109.5 . .
Si1 C5 H5B 109.5 . .
H5A C5 H5B 109.5 . .
Si1 C5 H5C 109.5 . .
H5A C5 H5C 109.5 . .
H5B C5 H5C 109.5 . .
Si1 C6 H6A 109.5 . .
Si1 C6 H6B 109.5 . .
H6A C6 H6B 109.5 . .
Si1 C6 H6C 109.5 . .
H6A C6 H6C 109.5 . .
H6B C6 H6C 109.5 . .
Si2 C7 H7A 109.5 . .
Si2 C7 H7B 109.5 . .
H7A C7 H7B 109.5 . .
Si2 C7 H7C 109.5 . .
H7A C7 H7C 109.5 . .
H7B C7 H7C 109.5 . .
Si2 C8 H8A 109.5 . .
Si2 C8 H8B 109.5 . .
H8A C8 H8B 109.5 . .
Si2 C8 H8C 109.5 . .
H8A C8 H8C 109.5 . .
H8B C8 H8C 109.5 . .
Si3 C9 H9A 109.5 . .
Si3 C9 H9B 109.5 . .
H9A C9 H9B 109.5 . .
Si3 C9 H9C 109.5 . .
H9A C9 H9C 109.5 . .
H9B C9 H9C 109.5 . .
Si3 C10 H10A 109.5 . .
Si3 C10 H10B 109.5 . .
H10A C10 H10B 109.5 . .
Si3 C10 H10C 109.5 . .
H10A C10 H10C 109.5 . .
H10B C10 H10C 109.5 . .
Si4 C11 H11A 109.5 . .
Si4 C11 H11B 109.5 . .
H11A C11 H11B 109.5 . .
Si4 C11 H11C 109.5 . .
H11A C11 H11C 109.5 . .
H11B C11 H11C 109.5 . .
Si4 C12 H12A 109.5 . .
Si4 C12 H12B 109.5 . .
H12A C12 H12B 109.5 . .
Si4 C12 H12C 109.5 . .
H12A C12 H12C 109.5 . .
H12B C12 H12C 109.5 . .
C14 C13 C18 117.3(3) . .
C14 C13 P1 121.0(2) . .
C18 C13 P1 121.8(2) . .
C13 C14 C15 121.3(3) . .
C13 C14 H14 119.3 . .
C15 C14 H14 119.3 . .
C16 C15 C14 120.0(3) . .
C16 C15 H15 120.0 . .
C14 C15 H15 120.0 . .
C17 C16 C15 119.3(3) . .
C17 C16 H16 120.3 . .
C15 C16 H16 120.3 . .
C16 C17 C18 121.0(3) . .
C16 C17 H17 119.5 . .
C18 C17 H17 119.5 . .
C17 C18 C13 121.0(3) . .
C17 C18 H18 119.5 . .
C13 C18 H18 119.5 . .
C20 C19 C24 118.2(3) . .
C20 C19 P2 120.0(2) . .
C24 C19 P2 121.8(2) . .
C19 C20 C21 120.9(3) . .
C19 C20 H20 119.6 . .
C21 C20 H20 119.6 . .
C22 C21 C20 119.8(3) . .
C22 C21 H21 120.1 . .
C20 C21 H21 120.1 . .
C21 C22 C23 120.2(3) . .
C21 C22 H22 119.9 . .
C23 C22 H22 119.9 . .
C24 C23 C22 119.9(3) . .
C24 C23 H23 120.0 . .
C22 C23 H23 120.0 . .
C23 C24 C19 120.9(3) . .
C23 C24 H24 119.5 . .
C19 C24 H24 119.5 . .
P3 C25 Si5 108.93(14) . .
P3 C25 H25A 109.9 . .
Si5 C25 H25A 109.9 . .
P3 C25 H25B 109.9 . .
Si5 C25 H25B 109.9 . .
H25A C25 H25B 108.3 . .
P3 C26 Si6 116.13(13) . .
P3 C26 H26A 108.3 . .
Si6 C26 H26A 108.3 . .
P3 C26 H26B 108.3 . .
Si6 C26 H26B 108.3 . .
H26A C26 H26B 107.4 . .
P4 C27 Si7 108.74(14) . .
P4 C27 H27A 109.9 . .
Si7 C27 H27A 109.9 . .
P4 C27 H27B 109.9 . .
Si7 C27 H27B 109.9 . .
H27A C27 H27B 108.3 . .
P4 C28 Si8 111.07(14) . .
P4 C28 H28A 109.4 . .
Si8 C28 H28A 109.4 . .
P4 C28 H28B 109.4 . .
Si8 C28 H28B 109.4 . .
H28A C28 H28B 108.0 . .
Si5 C29 H29A 109.5 . .
Si5 C29 H29B 109.5 . .
H29A C29 H29B 109.5 . .
Si5 C29 H29C 109.5 . .
H29A C29 H29C 109.5 . .
H29B C29 H29C 109.5 . .
Si5 C30 H30A 109.5 . .
Si5 C30 H30B 109.5 . .
H30A C30 H30B 109.5 . .
Si5 C30 H30C 109.5 . .
H30A C30 H30C 109.5 . .
H30B C30 H30C 109.5 . .
Si6 C31 H31A 109.5 . .
Si6 C31 H31B 109.5 . .
H31A C31 H31B 109.5 . .
Si6 C31 H31C 109.5 . .
H31A C31 H31C 109.5 . .
H31B C31 H31C 109.5 . .
Si6 C32 H32A 109.5 . .
Si6 C32 H32B 109.5 . .
H32A C32 H32B 109.5 . .
Si6 C32 H32C 109.5 . .
H32A C32 H32C 109.5 . .
H32B C32 H32C 109.5 . .
Si7 C33 H33A 109.5 . .
Si7 C33 H33B 109.5 . .
H33A C33 H33B 109.5 . .
Si7 C33 H33C 109.5 . .
H33A C33 H33C 109.5 . .
H33B C33 H33C 109.5 . .
Si7 C34 H34A 109.5 . .
Si7 C34 H34B 109.5 . .
H34A C34 H34B 109.5 . .
Si7 C34 H34C 109.5 . .
H34A C34 H34C 109.5 . .
H34B C34 H34C 109.5 . .
Si8 C35 H35A 109.5 . .
Si8 C35 H35B 109.5 . .
H35A C35 H35B 109.5 . .
Si8 C35 H35C 109.5 . .
H35A C35 H35C 109.5 . .
H35B C35 H35C 109.5 . .
Si8 C36 H36A 109.5 . .
Si8 C36 H36B 109.5 . .
H36A C36 H36B 109.5 . .
Si8 C36 H36C 109.5 . .
H36A C36 H36C 109.5 . .
H36B C36 H36C 109.5 . .
C38 C37 C42 117.7(3) . .
C38 C37 P3 122.7(2) . .
C42 C37 P3 119.5(2) . .
C37 C38 C39 121.2(3) . .
C37 C38 H38 119.4 . .
C39 C38 H38 119.4 . .
C40 C39 C38 120.2(3) . .
C40 C39 H39 119.9 . .
C38 C39 H39 119.9 . .
C39 C40 C41 119.6(3) . .
C39 C40 H40 120.2 . .
C41 C40 H40 120.2 . .
C40 C41 C42 119.9(3) . .
C40 C41 H41 120.0 . .
C42 C41 H41 120.0 . .
C37 C42 C41 121.3(3) . .
C37 C42 H42 119.4 . .
C41 C42 H42 119.4 . .
C44 C43 C48 118.2(3) . .
C44 C43 P4 121.3(2) . .
C48 C43 P4 120.4(2) . .
C43 C44 C45 121.1(3) . .
C43 C44 H44 119.5 . .
C45 C44 H44 119.5 . .
C46 C45 C44 119.3(4) . .
C46 C45 H45 120.3 . .
C44 C45 H45 120.3 . .
C47 C46 C45 120.0(3) . .
C47 C46 H46 120.0 . .
C45 C46 H46 120.0 . .
C46 C47 C48 120.7(3) . .
C46 C47 H47 119.6 . .
C48 C47 H47 119.6 . .
C47 C48 C43 120.6(3) . .
C47 C48 H48 119.7 . .
C43 C48 H48 119.7 . .
C50 C49 N5 126.8(2) . .
C50 C49 H49 116.6 . .
N5 C49 H49 116.6 . .
C49 C50 C51 127.6(3) . .
C49 C50 H50 116.2 . .
C51 C50 H50 116.2 . .
C56 C51 C52 117.6(3) . .
C56 C51 C50 118.8(3) . .
C52 C51 C50 123.6(3) . .
C51 C52 C53 120.6(4) . .
C51 C52 H52 119.7 . .
C53 C52 H52 119.7 . .
C54 C53 C52 120.4(4) . .
C54 C53 H53 119.8 . .
C52 C53 H53 119.8 . .
C55 C54 C53 119.8(4) . .
C55 C54 H54 120.1 . .
C53 C54 H54 120.1 . .
C54 C55 C56 120.4(4) . .
C54 C55 H55 119.8 . .
C56 C55 H55 119.8 . .
C55 C56 C51 121.2(4) . .
C55 C56 H56 119.4 . .
C51 C56 H56 119.4 . .
C58 C57 Zr2 150.7(2) . .
C58 C57 Zr1 120.8(2) . .
Zr2 C57 Zr1 87.72(8) . .
C57 C58 C59 178.1(3) . .
C64 C59 C60 120.2(4) . .
C64 C59 C58 119.6(4) . .
C60 C59 C58 120.1(4) . .
C61 C60 C59 119.8(5) . .
C61 C60 H60 120.1 . .
C59 C60 H60 120.1 . .
C62 C61 C60 119.9(6) . .
C62 C61 H61 120.0 . .
C60 C61 H61 120.0 . .
C63 C62 C61 121.6(5) . .
C63 C62 H62 119.2 . .
C61 C62 H62 119.2 . .
C62 C63 C64 119.1(6) . .
C62 C63 H63 120.4 . .
C64 C63 H63 120.4 . .
C59 C64 C63 119.4(5) . .
C59 C64 H64 120.3 . .
C63 C64 H64 120.3 . .
C66 C65 C65 131(2) . 2_667
C66 C65 H65A 104.6 . .
C65 C65 H65A 104.5 2_667 .
C66 C65 H65B 104.5 . .
C65 C65 H65B 104.5 2_667 .
H65A C65 H65B 105.7 . .
C65 C66 C67 124.3(17) . .
C65 C66 H66A 106.3 . .
C67 C66 H66A 106.3 . .
C65 C66 H66B 106.2 . .
C67 C66 H66B 106.3 . .
H66A C66 H66B 106.4 . .
C66 C67 H67A 109.4 . .
C66 C67 H67B 109.5 . .
H67A C67 H67B 109.5 . .
C66 C67 H67C 109.5 . .
H67A C67 H67C 109.5 . .
H67B C67 H67C 109.5 . .

loop_
_geom_bond_atom_site_label_1
_geom_bond_atom_site_label_2
_geom_bond_distance
_geom_bond_site_symmetry_2
Zr1 N6 2.0892(19) .
Zr1 N1 2.1984(19) .
Zr1 N5 2.1996(19) .
Zr1 N2 2.3029(19) .
Zr1 C57 2.477(2) .
Zr1 P2 2.7645(7) .
Zr1 P1 2.7860(7) .
Zr1 Zr2 3.4134(4) .
Zr2 N5 2.1486(18) .
Zr2 N6 2.1537(19) .
Zr2 N4 2.1783(19) .
Zr2 N3 2.304(2) .
Zr2 C57 2.449(3) .
Zr2 P4 2.7450(7) .
Zr2 P3 2.7659(7) .
P1 C2 1.811(3) .
P1 C13 1.824(3) .
P1 C1 1.834(3) .
P2 C4 1.810(3) .
P2 C3 1.828(3) .
P2 C19 1.829(3) .
P3 C25 1.812(3) .
P3 C26 1.817(3) .
P3 C37 1.826(3) .
P4 C27 1.800(3) .
P4 C28 1.820(3) .
P4 C43 1.820(3) .
Si1 N1 1.736(2) .
Si1 C6 1.856(3) .
Si1 C5 1.881(3) .
Si1 C1 1.889(3) .
Si2 N2 1.726(2) .
Si2 C8 1.872(3) .
Si2 C7 1.878(3) .
Si2 C2 1.878(3) .
Si3 N2 1.725(2) .
Si3 C9 1.875(3) .
Si3 C10 1.882(3) .
Si3 C3 1.903(3) .
Si4 N1 1.727(2) .
Si4 C12 1.874(3) .
Si4 C11 1.884(3) .
Si4 C4 1.890(3) .
Si5 N3 1.725(2) .
Si5 C30 1.862(3) .
Si5 C29 1.874(3) .
Si5 C25 1.896(3) .
Si6 N4 1.729(2) .
Si6 C32 1.864(3) .
Si6 C31 1.874(3) .
Si6 C26 1.880(3) .
Si7 N4 1.740(2) .
Si7 C34 1.859(3) .
Si7 C33 1.880(3) .
Si7 C27 1.894(3) .
Si8 N3 1.731(2) .
Si8 C28 1.877(3) .
Si8 C36 1.878(3) .
Si8 C35 1.881(3) .
N5 C49 1.414(3) .
N5 N6 1.445(2) .
C1 H1A 0.9700 .
C1 H1B 0.9700 .
C2 H2A 0.9700 .
C2 H2B 0.9700 .
C3 H3A 0.9700 .
C3 H3B 0.9700 .
C4 H4A 0.9700 .
C4 H4B 0.9700 .
C5 H5A 0.9600 .
C5 H5B 0.9600 .
C5 H5C 0.9600 .
C6 H6A 0.9600 .
C6 H6B 0.9600 .
C6 H6C 0.9600 .
C7 H7A 0.9600 .
C7 H7B 0.9600 .
C7 H7C 0.9600 .
C8 H8A 0.9600 .
C8 H8B 0.9600 .
C8 H8C 0.9600 .
C9 H9A 0.9600 .
C9 H9B 0.9600 .
C9 H9C 0.9600 .
C10 H10A 0.9600 .
C10 H10B 0.9600 .
C10 H10C 0.9600 .
C11 H11A 0.9600 .
C11 H11B 0.9600 .
C11 H11C 0.9600 .
C12 H12A 0.9600 .
C12 H12B 0.9600 .
C12 H12C 0.9600 .
C13 C14 1.382(4) .
C13 C18 1.385(4) .
C14 C15 1.391(4) .
C14 H14 0.9300 .
C15 C16 1.374(5) .
C15 H15 0.9300 .
C16 C17 1.353(5) .
C16 H16 0.9300 .
C17 C18 1.385(4) .
C17 H17 0.9300 .
C18 H18 0.9300 .
C19 C20 1.381(4) .
C19 C24 1.390(4) .
C20 C21 1.396(4) .
C20 H20 0.9300 .
C21 C22 1.362(4) .
C21 H21 0.9300 .
C22 C23 1.380(5) .
C22 H22 0.9300 .
C23 C24 1.379(4) .
C23 H23 0.9300 .
C24 H24 0.9300 .
C25 H25A 0.9700 .
C25 H25B 0.9700 .
C26 H26A 0.9700 .
C26 H26B 0.9700 .
C27 H27A 0.9700 .
C27 H27B 0.9700 .
C28 H28A 0.9700 .
C28 H28B 0.9700 .
C29 H29A 0.9600 .
C29 H29B 0.9600 .
C29 H29C 0.9600 .
C30 H30A 0.9600 .
C30 H30B 0.9600 .
C30 H30C 0.9600 .
C31 H31A 0.9600 .
C31 H31B 0.9600 .
C31 H31C 0.9600 .
C32 H32A 0.9600 .
C32 H32B 0.9600 .
C32 H32C 0.9600 .
C33 H33A 0.9600 .
C33 H33B 0.9600 .
C33 H33C 0.9600 .
C34 H34A 0.9600 .
C34 H34B 0.9600 .
C34 H34C 0.9600 .
C35 H35A 0.9600 .
C35 H35B 0.9600 .
C35 H35C 0.9600 .
C36 H36A 0.9600 .
C36 H36B 0.9600 .
C36 H36C 0.9600 .
C37 C38 1.374(4) .
C37 C42 1.378(4) .
C38 C39 1.393(4) .
C38 H38 0.9300 .
C39 C40 1.356(4) .
C39 H39 0.9300 .
C40 C41 1.377(4) .
C40 H40 0.9300 .
C41 C42 1.385(4) .
C41 H41 0.9300 .
C42 H42 0.9300 .
C43 C44 1.377(4) .
C43 C48 1.392(4) .
C44 C45 1.393(4) .
C44 H44 0.9300 .
C45 C46 1.382(5) .
C45 H45 0.9300 .
C46 C47 1.358(5) .
C46 H46 0.9300 .
C47 C48 1.379(4) .
C47 H47 0.9300 .
C48 H48 0.9300 .
C49 C50 1.313(4) .
C49 H49 0.9300 .
C50 C51 1.466(4) .
C50 H50 0.9300 .
C51 C56 1.385(4) .
C51 C52 1.388(4) .
C52 C53 1.392(4) .
C52 H52 0.9300 .
C53 C54 1.364(6) .
C53 H53 0.9300 .
C54 C55 1.361(6) .
C54 H54 0.9300 .
C55 C56 1.381(5) .
C55 H55 0.9300 .
C56 H56 0.9300 .
C57 C58 1.208(3) .
C58 C59 1.441(4) .
C59 C64 1.385(5) .
C59 C60 1.385(5) .
C60 C61 1.383(6) .
C60 H60 0.9300 .
C61 C62 1.366(10) .
C61 H61 0.9300 .
C62 C63 1.367(10) .
C62 H62 0.9300 .
C63 C64 1.409(6) .
C63 H63 0.9300 .
C64 H64 0.9300 .
C65 C66 1.266(18) .
C65 C65 1.47(2) 2_667
C65 H65A 0.9700 .
C65 H65B 0.9700 .
C66 C67 1.455(15) .
C66 H66A 0.9700 .
C66 H66B 0.9700 .
C67 H67A 0.9600 .
C67 H67B 0.9600 .
C67 H67C 0.9600 .

loop_
_geom_torsion_atom_site_label_1
_geom_torsion_atom_site_label_2
_geom_torsion_atom_site_label_3
_geom_torsion_atom_site_label_4
_geom_torsion
_geom_torsion_site_symmetry_1
N6 Zr1 Zr2 N5 -67.15(11) .
N1 Zr1 Zr2 N5 -21.40(10) .
N2 Zr1 Zr2 N5 158.26(11) .
C57 Zr1 Zr2 N5 138.83(11) .
P2 Zr1 Zr2 N5 63.93(8) .
P1 Zr1 Zr2 N5 -120.63(8) .
N1 Zr1 Zr2 N6 45.75(11) .
N5 Zr1 Zr2 N6 67.15(11) .
N2 Zr1 Zr2 N6 -134.60(11) .
C57 Zr1 Zr2 N6 -154.02(11) .
P2 Zr1 Zr2 N6 131.08(8) .
P1 Zr1 Zr2 N6 -53.48(8) .
N6 Zr1 Zr2 N4 -8.99(10) .
N1 Zr1 Zr2 N4 36.76(10) .
N5 Zr1 Zr2 N4 58.15(10) .
N2 Zr1 Zr2 N4 -143.59(10) .
C57 Zr1 Zr2 N4 -163.02(10) .
P2 Zr1 Zr2 N4 122.09(7) .
P1 Zr1 Zr2 N4 -62.48(7) .
N6 Zr1 Zr2 N3 157.15(11) .
N1 Zr1 Zr2 N3 -157.10(10) .
N5 Zr1 Zr2 N3 -135.71(11) .
N2 Zr1 Zr2 N3 22.55(11) .
C57 Zr1 Zr2 N3 3.12(11) .
P2 Zr1 Zr2 N3 -71.77(7) .
P1 Zr1 Zr2 N3 103.66(7) .
N6 Zr1 Zr2 C57 154.02(11) .
N1 Zr1 Zr2 C57 -160.23(11) .
N5 Zr1 Zr2 C57 -138.83(11) .
N2 Zr1 Zr2 C57 19.43(11) .
P2 Zr1 Zr2 C57 -74.90(8) .
P1 Zr1 Zr2 C57 100.54(8) .
N6 Zr1 Zr2 P4 70.29(8) .
N1 Zr1 Zr2 P4 116.04(7) .
N5 Zr1 Zr2 P4 137.44(8) .
N2 Zr1 Zr2 P4 -64.31(8) .
C57 Zr1 Zr2 P4 -83.73(8) .
P2 Zr1 Zr2 P4 -158.63(2) .
P1 Zr1 Zr2 P4 16.81(2) .
N6 Zr1 Zr2 P3 -113.56(8) .
N1 Zr1 Zr2 P3 -67.81(7) .
N5 Zr1 Zr2 P3 -46.41(8) .
N2 Zr1 Zr2 P3 111.84(8) .
C57 Zr1 Zr2 P3 92.42(8) .
P2 Zr1 Zr2 P3 17.52(2) .
P1 Zr1 Zr2 P3 -167.04(2) .
N6 Zr1 P1 C2 -136.34(11) .
N1 Zr1 P1 C2 121.54(11) .
N5 Zr1 P1 C2 -143.86(11) .
N2 Zr1 P1 C2 29.33(11) .
C57 Zr1 P1 C2 -59.54(12) .
P2 Zr1 P1 C2 63.04(11) .
Zr2 Zr1 P1 C2 -106.89(10) .
N6 Zr1 P1 C13 -2.10(13) .
N1 Zr1 P1 C13 -104.22(13) .
N5 Zr1 P1 C13 -9.63(14) .
N2 Zr1 P1 C13 163.57(14) .
C57 Zr1 P1 C13 74.70(14) .
P2 Zr1 P1 C13 -162.73(12) .
Zr2 Zr1 P1 C13 27.35(13) .
N6 Zr1 P1 C1 113.99(10) .
N1 Zr1 P1 C1 11.88(11) .
N5 Zr1 P1 C1 106.47(11) .
N2 Zr1 P1 C1 -80.33(11) .
C57 Zr1 P1 C1 -169.20(11) .
P2 Zr1 P1 C1 -46.63(11) .
Zr2 Zr1 P1 C1 143.45(9) .
N6 Zr1 P2 C4 -66.45(11) .
N1 Zr1 P2 C4 29.65(11) .
N5 Zr1 P2 C4 -66.35(11) .
N2 Zr1 P2 C4 122.77(11) .
C57 Zr1 P2 C4 -143.68(11) .
P1 Zr1 P2 C4 90.22(10) .
Zr2 Zr1 P2 C4 -99.85(9) .
N6 Zr1 P2 C3 -178.60(12) .
N1 Zr1 P2 C3 -82.50(12) .
N5 Zr1 P2 C3 -178.49(11) .
N2 Zr1 P2 C3 10.62(12) .
C57 Zr1 P2 C3 104.18(12) .
P1 Zr1 P2 C3 -21.93(12) .
Zr2 Zr1 P2 C3 148.00(10) .
N6 Zr1 P2 C19 59.48(14) .
N1 Zr1 P2 C19 155.59(13) .
N5 Zr1 P2 C19 59.59(13) .
N2 Zr1 P2 C19 -111.29(13) .
C57 Zr1 P2 C19 -17.74(13) .
P1 Zr1 P2 C19 -143.85(12) .
Zr2 Zr1 P2 C19 26.09(12) .
N5 Zr2 P3 C25 -121.00(12) .
N6 Zr2 P3 C25 -133.68(12) .
N4 Zr2 P3 C25 134.73(12) .
N3 Zr2 P3 C25 37.65(12) .
C57 Zr2 P3 C25 -44.29(12) .
P4 Zr2 P3 C25 79.31(11) .
Zr1 Zr2 P3 C25 -93.92(10) .
N5 Zr2 P3 C26 128.46(10) .
N6 Zr2 P3 C26 115.78(10) .
N4 Zr2 P3 C26 24.19(10) .
N3 Zr2 P3 C26 -72.89(10) .
C57 Zr2 P3 C26 -154.83(11) .
P4 Zr2 P3 C26 -31.24(10) .
Zr1 Zr2 P3 C26 155.54(9) .
N5 Zr2 P3 C37 9.61(13) .
N6 Zr2 P3 C37 -3.07(14) .
N4 Zr2 P3 C37 -94.66(13) .
N3 Zr2 P3 C37 168.26(13) .
C57 Zr2 P3 C37 86.32(13) .
P4 Zr2 P3 C37 -150.09(12) .
Zr1 Zr2 P3 C37 36.69(12) .
N5 Zr2 P4 C27 -55.57(12) .
N6 Zr2 P4 C27 -53.68(11) .
N4 Zr2 P4 C27 41.19(11) .
N3 Zr2 P4 C27 139.16(11) .
C57 Zr2 P4 C27 -133.32(11) .
P3 Zr2 P4 C27 99.12(11) .
Zr1 Zr2 P4 C27 -87.15(10) .
N5 Zr2 P4 C28 -164.68(11) .
N6 Zr2 P4 C28 -162.79(11) .
N4 Zr2 P4 C28 -67.91(11) .
N3 Zr2 P4 C28 30.05(11) .
C57 Zr2 P4 C28 117.58(11) .
P3 Zr2 P4 C28 -9.99(11) .
Zr1 Zr2 P4 C28 163.74(10) .
N5 Zr2 P4 C43 75.58(14) .
N6 Zr2 P4 C43 77.47(13) .
N4 Zr2 P4 C43 172.35(14) .
N3 Zr2 P4 C43 -89.69(14) .
C57 Zr2 P4 C43 -2.17(14) .
P3 Zr2 P4 C43 -129.73(13) .
Zr1 Zr2 P4 C43 44.00(13) .
C12 Si4 N1 Si1 53.04(18) .
C11 Si4 N1 Si1 -68.90(18) .
C4 Si4 N1 Si1 173.50(13) .
C12 Si4 N1 Zr1 -118.40(15) .
C11 Si4 N1 Zr1 119.65(16) .
C4 Si4 N1 Zr1 2.05(17) .
C6 Si1 N1 Si4 -82.75(16) .
C5 Si1 N1 Si4 37.8(2) .
C1 Si1 N1 Si4 153.67(13) .
C6 Si1 N1 Zr1 89.68(15) .
C5 Si1 N1 Zr1 -149.80(15) .
C1 Si1 N1 Zr1 -33.91(15) .
N6 Zr1 N1 Si4 104.41(14) .
N5 Zr1 N1 Si4 65.29(14) .
N2 Zr1 N1 Si4 -101.53(14) .
C57 Zr1 N1 Si4 8.1(4) .
P2 Zr1 N1 Si4 -18.62(12) .
P1 Zr1 N1 Si4 -175.90(13) .
Zr2 Zr1 N1 Si4 78.24(14) .
N6 Zr1 N1 Si1 -67.12(12) .
N5 Zr1 N1 Si1 -106.24(11) .
N2 Zr1 N1 Si1 86.95(12) .
C57 Zr1 N1 Si1 -163.4(3) .
P2 Zr1 N1 Si1 169.85(11) .
P1 Zr1 N1 Si1 12.58(10) .
Zr2 Zr1 N1 Si1 -93.28(11) .
C9 Si3 N2 Si2 74.27(17) .
C10 Si3 N2 Si2 -46.00(19) .
C3 Si3 N2 Si2 -162.47(14) .
C9 Si3 N2 Zr1 -97.12(16) .
C10 Si3 N2 Zr1 142.61(15) .
C3 Si3 N2 Zr1 26.14(17) .
C8 Si2 N2 Si3 85.48(18) .
C7 Si2 N2 Si3 -38.26(19) .
C2 Si2 N2 Si3 -155.16(13) .
C8 Si2 N2 Zr1 -103.90(18) .
C7 Si2 N2 Zr1 132.35(16) .
C2 Si2 N2 Zr1 15.45(18) .
N6 Zr1 N2 Si3 174.49(11) .
N1 Zr1 N2 Si3 56.50(13) .
N5 Zr1 N2 Si3 -59.8(3) .
C57 Zr1 N2 Si3 -109.41(13) .
P2 Zr1 N2 Si3 -21.36(11) .
P1 Zr1 N2 Si3 144.30(13) .
Zr2 Zr1 N2 Si3 -123.23(10) .
N6 Zr1 N2 Si2 4.4(2) .
N1 Zr1 N2 Si2 -113.63(14) .
N5 Zr1 N2 Si2 130.0(2) .
C57 Zr1 N2 Si2 80.45(14) .
P2 Zr1 N2 Si2 168.51(14) .
P1 Zr1 N2 Si2 -25.83(12) .
Zr2 Zr1 N2 Si2 66.63(16) .
C30 Si5 N3 Si8 86.12(17) .
C29 Si5 N3 Si8 -36.62(19) .
C25 Si5 N3 Si8 -153.57(14) .
C30 Si5 N3 Zr2 -87.65(16) .
C29 Si5 N3 Zr2 149.61(15) .
C25 Si5 N3 Zr2 32.66(17) .
C28 Si8 N3 Si5 175.98(13) .
C36 Si8 N3 Si5 -64.02(19) .
C35 Si8 N3 Si5 60.26(19) .
C28 Si8 N3 Zr2 -10.14(16) .
C36 Si8 N3 Zr2 109.86(16) .
C35 Si8 N3 Zr2 -125.86(15) .
N5 Zr2 N3 Si5 6.0(2) .
N6 Zr2 N3 Si5 115.1(2) .
N4 Zr2 N3 Si5 -123.80(13) .
C57 Zr2 N3 Si5 69.19(13) .
P4 Zr2 N3 Si5 161.78(13) .
P3 Zr2 N3 Si5 -40.41(11) .
Zr1 Zr2 N3 Si5 66.92(14) .
N5 Zr2 N3 Si8 -167.45(11) .
N6 Zr2 N3 Si8 -58.4(3) .
N4 Zr2 N3 Si8 62.71(13) .
C57 Zr2 N3 Si8 -104.30(13) .
P4 Zr2 N3 Si8 -11.71(11) .
P3 Zr2 N3 Si8 146.11(13) .
Zr1 Zr2 N3 Si8 -106.57(11) .
C32 Si6 N4 Si7 -61.57(17) .
C31 Si6 N4 Si7 62.16(18) .
C26 Si6 N4 Si7 176.77(12) .
C32 Si6 N4 Zr2 115.67(15) .
C31 Si6 N4 Zr2 -120.60(14) .
C26 Si6 N4 Zr2 -5.98(16) .
C34 Si7 N4 Si6 88.78(17) .
C33 Si7 N4 Si6 -32.8(2) .
C27 Si7 N4 Si6 -149.75(13) .
C34 Si7 N4 Zr2 -88.49(16) .
C33 Si7 N4 Zr2 149.90(15) .
C27 Si7 N4 Zr2 32.98(16) .
N5 Zr2 N4 Si6 -95.32(12) .
N6 Zr2 N4 Si6 -133.83(12) .
N3 Zr2 N4 Si6 61.34(12) .
C57 Zr2 N4 Si6 165.0(3) .
P4 Zr2 N4 Si6 140.55(12) .
P3 Zr2 N4 Si6 -10.97(11) .
Zr1 Zr2 N4 Si6 -128.57(9) .
N5 Zr2 N4 Si7 81.88(12) .
N6 Zr2 N4 Si7 43.38(12) .
N3 Zr2 N4 Si7 -121.46(12) .
C57 Zr2 N4 Si7 -17.8(4) .
P4 Zr2 N4 Si7 -42.25(10) .
P3 Zr2 N4 Si7 166.24(11) .
Zr1 Zr2 N4 Si7 48.64(14) .
N6 Zr2 N5 C49 113.0(2) .
N4 Zr2 N5 C49 33.92(19) .
N3 Zr2 N5 C49 -94.1(2) .
C57 Zr2 N5 C49 -159.50(19) .
P4 Zr2 N5 C49 115.94(17) .
P3 Zr2 N5 C49 -50.14(18) .
Zr1 Zr2 N5 C49 171.4(2) .
N4 Zr2 N5 N6 -79.03(11) .
N3 Zr2 N5 N6 152.91(14) .
C57 Zr2 N5 N6 87.54(12) .
P4 Zr2 N5 N6 2.99(13) .
P3 Zr2 N5 N6 -163.10(10) .
Zr1 Zr2 N5 N6 58.42(10) .
N6 Zr2 N5 Zr1 -58.42(10) .
N4 Zr2 N5 Zr1 -137.46(7) .
N3 Zr2 N5 Zr1 94.48(14) .
C57 Zr2 N5 Zr1 29.12(8) .
P4 Zr2 N5 Zr1 -55.44(9) .
P3 Zr2 N5 Zr1 138.48(7) .
N6 Zr1 N5 C49 -109.1(2) .
N1 Zr1 N5 C49 -6.6(2) .
N2 Zr1 N5 C49 109.4(3) .
C57 Zr1 N5 C49 160.6(2) .
P2 Zr1 N5 C49 71.0(2) .
P1 Zr1 N5 C49 -97.4(2) .
Zr2 Zr1 N5 C49 -170.5(2) .
N1 Zr1 N5 N6 102.51(11) .
N2 Zr1 N5 N6 -141.5(3) .
C57 Zr1 N5 N6 -90.32(12) .
P2 Zr1 N5 N6 -179.86(10) .
P1 Zr1 N5 N6 11.76(12) .
Zr2 Zr1 N5 N6 -61.38(10) .
N6 Zr1 N5 Zr2 61.38(10) .
N1 Zr1 N5 Zr2 163.89(8) .
N2 Zr1 N5 Zr2 -80.1(3) .
C57 Zr1 N5 Zr2 -28.94(8) .
P2 Zr1 N5 Zr2 -118.48(7) .
P1 Zr1 N5 Zr2 73.14(8) .
C49 N5 N6 Zr1 125.64(18) .
Zr2 N5 N6 Zr1 -115.13(6) .
C49 N5 N6 Zr2 -119.23(18) .
Zr1 N5 N6 Zr2 115.13(6) .
N1 Zr1 N6 N5 -83.32(11) .
N2 Zr1 N6 N5 161.00(14) .
C57 Zr1 N6 N5 81.60(11) .
P2 Zr1 N6 N5 0.17(12) .
P1 Zr1 N6 N5 -169.57(10) .
Zr2 Zr1 N6 N5 63.03(10) .
N1 Zr1 N6 Zr2 -146.35(8) .
N5 Zr1 N6 Zr2 -63.03(10) .
N2 Zr1 N6 Zr2 97.97(15) .
C57 Zr1 N6 Zr2 18.58(8) .
P2 Zr1 N6 Zr2 -62.86(9) .
P1 Zr1 N6 Zr2 127.41(7) .
N4 Zr2 N6 N5 107.15(11) .
N3 Zr2 N6 N5 -131.5(2) .
C57 Zr2 N6 N5 -84.72(12) .
P4 Zr2 N6 N5 -177.58(10) .
P3 Zr2 N6 N5 20.23(12) .
Zr1 Zr2 N6 N5 -65.90(10) .
N5 Zr2 N6 Zr1 65.90(11) .
N4 Zr2 N6 Zr1 173.04(8) .
N3 Zr2 N6 Zr1 -65.7(3) .
C57 Zr2 N6 Zr1 -18.83(8) .
P4 Zr2 N6 Zr1 -111.68(7) .
P3 Zr2 N6 Zr1 86.13(8) .
C2 P1 C1 Si1 -143.93(15) .
C13 P1 C1 Si1 105.20(16) .
Zr1 P1 C1 Si1 -33.17(15) .
N1 Si1 C1 P1 47.48(18) .
C6 Si1 C1 P1 -76.96(19) .
C5 Si1 C1 P1 170.32(17) .
C13 P1 C2 Si2 -177.94(13) .
C1 P1 C2 Si2 71.55(17) .
Zr1 P1 C2 Si2 -30.03(16) .
N2 Si2 C2 P1 13.93(18) .
C8 Si2 C2 P1 139.34(16) .
C7 Si2 C2 P1 -110.55(17) .
C4 P2 C3 Si3 -108.99(18) .
C19 P2 C3 Si3 139.86(17) .
Zr1 P2 C3 Si3 -0.25(19) .
N2 Si3 C3 P2 -14.8(2) .
C9 Si3 C3 P2 111.9(2) .
C10 Si3 C3 P2 -138.13(19) .
C3 P2 C4 Si4 72.63(16) .
C19 P2 C4 Si4 -178.30(13) .
Zr1 P2 C4 Si4 -36.61(14) .
N1 Si4 C4 P2 26.77(17) .
C12 Si4 C4 P2 151.35(14) .
C11 Si4 C4 P2 -99.23(16) .
C2 P1 C13 C14 -163.7(2) .
C1 P1 C13 C14 -51.5(3) .
Zr1 P1 C13 C14 61.1(3) .
C2 P1 C13 C18 18.3(3) .
C1 P1 C13 C18 130.5(2) .
Zr1 P1 C13 C18 -116.9(2) .
C18 C13 C14 C15 -1.7(5) .
P1 C13 C14 C15 -179.8(3) .
C13 C14 C15 C16 1.8(6) .
C14 C15 C16 C17 -0.9(6) .
C15 C16 C17 C18 0.0(6) .
C16 C17 C18 C13 0.1(6) .
C14 C13 C18 C17 0.7(5) .
P1 C13 C18 C17 178.8(3) .
C4 P2 C19 C20 151.7(2) .
C3 P2 C19 C20 -95.7(2) .
Zr1 P2 C19 C20 26.7(3) .
C4 P2 C19 C24 -31.3(3) .
C3 P2 C19 C24 81.3(3) .
Zr1 P2 C19 C24 -156.3(2) .
C24 C19 C20 C21 -0.6(4) .
P2 C19 C20 C21 176.5(2) .
C19 C20 C21 C22 -0.4(5) .
C20 C21 C22 C23 1.5(6) .
C21 C22 C23 C24 -1.7(6) .
C22 C23 C24 C19 0.7(6) .
C20 C19 C24 C23 0.4(5) .
P2 C19 C24 C23 -176.6(3) .
C26 P3 C25 Si5 71.48(17) .
C37 P3 C25 Si5 -176.22(14) .
Zr2 P3 C25 Si5 -31.71(16) .
N3 Si5 C25 P3 6.02(19) .
C30 Si5 C25 P3 130.90(16) .
C29 Si5 C25 P3 -118.65(17) .
C25 P3 C26 Si6 -144.24(15) .
C37 P3 C26 Si6 103.73(15) .
Zr2 P3 C26 Si6 -34.11(14) .
N4 Si6 C26 P3 31.04(18) .
C32 Si6 C26 P3 -91.48(18) .
C31 Si6 C26 P3 154.88(16) .
C28 P4 C27 Si7 70.85(16) .
C43 P4 C27 Si7 -179.49(14) .
Zr2 P4 C27 Si7 -34.02(15) .
N4 Si7 C27 P4 8.69(18) .
C34 Si7 C27 P4 136.15(16) .
C33 Si7 C27 P4 -113.09(17) .
C27 P4 C28 Si8 -150.23(14) .
C43 P4 C28 Si8 96.87(16) .
Zr2 P4 C28 Si8 -43.39(15) .
N3 Si8 C28 P4 38.81(18) .
C36 Si8 C28 P4 -84.33(18) .
C35 Si8 C28 P4 163.09(16) .
C25 P3 C37 C38 -135.6(2) .
C26 P3 C37 C38 -22.2(3) .
Zr2 P3 C37 C38 93.2(2) .
C25 P3 C37 C42 46.7(3) .
C26 P3 C37 C42 160.2(2) .
Zr2 P3 C37 C42 -84.4(3) .
C42 C37 C38 C39 -0.6(5) .
P3 C37 C38 C39 -178.3(2) .
C37 C38 C39 C40 1.0(5) .
C38 C39 C40 C41 -0.7(5) .
C39 C40 C41 C42 0.0(6) .
C38 C37 C42 C41 -0.1(5) .
P3 C37 C42 C41 177.6(3) .
C40 C41 C42 C37 0.4(6) .
C27 P4 C43 C44 131.8(2) .
C28 P4 C43 C44 -116.6(3) .
Zr2 P4 C43 C44 2.1(3) .
C27 P4 C43 C48 -48.9(3) .
C28 P4 C43 C48 62.7(3) .
Zr2 P4 C43 C48 -178.5(2) .
C48 C43 C44 C45 -0.2(5) .
P4 C43 C44 C45 179.2(3) .
C43 C44 C45 C46 1.4(5) .
C44 C45 C46 C47 -1.6(6) .
C45 C46 C47 C48 0.7(6) .
C46 C47 C48 C43 0.5(6) .
C44 C43 C48 C47 -0.8(5) .
P4 C43 C48 C47 179.9(3) .
N6 N5 C49 C50 0.4(4) .
Zr2 N5 C49 C50 -85.2(3) .
Zr1 N5 C49 C50 83.6(3) .
N5 C49 C50 C51 179.2(2) .
C49 C50 C51 C56 -178.1(3) .
C49 C50 C51 C52 3.2(5) .
C56 C51 C52 C53 1.1(5) .
C50 C51 C52 C53 179.9(3) .
C51 C52 C53 C54 0.0(6) .
C52 C53 C54 C55 -1.8(7) .
C53 C54 C55 C56 2.4(7) .
C54 C55 C56 C51 -1.2(6) .
C52 C51 C56 C55 -0.6(5) .
C50 C51 C56 C55 -179.4(3) .
N5 Zr2 C57 C58 167.8(5) .
N6 Zr2 C57 C58 -152.2(4) .
N4 Zr2 C57 C58 -89.6(5) .
N3 Zr2 C57 C58 14.9(4) .
P4 Zr2 C57 C58 -65.9(4) .
P3 Zr2 C57 C58 86.2(4) .
Zr1 Zr2 C57 C58 -167.3(5) .
N5 Zr2 C57 Zr1 -24.87(7) .
N6 Zr2 C57 Zr1 15.09(7) .
N4 Zr2 C57 Zr1 77.7(3) .
N3 Zr2 C57 Zr1 -177.76(8) .
P4 Zr2 C57 Zr1 101.38(6) .
P3 Zr2 C57 Zr1 -106.50(6) .
N6 Zr1 C57 C58 157.3(2) .
N1 Zr1 C57 C58 -103.7(4) .
N5 Zr1 C57 C58 -162.8(2) .
N2 Zr1 C57 C58 5.8(2) .
P2 Zr1 C57 C58 -77.5(2) .
P1 Zr1 C57 C58 80.6(2) .
Zr2 Zr1 C57 C58 172.8(3) .
N6 Zr1 C57 Zr2 -15.54(7) .
N1 Zr1 C57 Zr2 83.5(3) .
N5 Zr1 C57 Zr2 24.41(7) .
N2 Zr1 C57 Zr2 -167.01(7) .
P2 Zr1 C57 Zr2 109.69(6) .
P1 Zr1 C57 Zr2 -92.26(6) .
Zr2 C57 C58 C59 -73(10) .
Zr1 C57 C58 C59 122(10) .
C57 C58 C59 C64 -68(10) .
C57 C58 C59 C60 115(10) .
C64 C59 C60 C61 -0.6(6) .
C58 C59 C60 C61 176.3(4) .
C59 C60 C61 C62 -0.4(8) .
C60 C61 C62 C63 1.1(10) .
C61 C62 C63 C64 -0.8(10) .
C60 C59 C64 C63 0.9(6) .
C58 C59 C64 C63 -176.1(4) .
C62 C63 C64 C59 -0.2(7) .
C65 C65 C66 C67 157(2) 2_667
